data_7239959
loop_
_publ_author_name
'Zhang, Yongli'
'Zang, Meixiu'
'Yin, Hang'
'Liu, Peng'
'Xian, Yeming'
'Li, Wenzhe'

_publ_section_title
;
 Dimensionally and Structurally Controllable Perovskite Single Crystals:
 Nickle(II)-Terpyridine-Complex (Ni-Tpy2) Based Perovskites
;
_journal_name_full CrystEngComm
_journal_paper_doi 10.1039/C9CE02004G
_journal_year 2020
_chemical_formula_moiety 'C30 H22 I6 N6 Pb3'
_chemical_formula_sum 'C30 H22 I6 N6 Pb3'
_chemical_formula_weight 1849.50
_space_group_crystal_system monoclinic
_space_group_IT_number 14
_space_group_name_Hall '-P 2ybc'
_space_group_name_H-M_alt 'P 1 21/c 1'
_atom_sites_solution_hydrogens geom
_atom_sites_solution_primary dual
_audit_creation_date 2019-09-25
_audit_creation_method
;
Olex2 1.2
(compiled 2017.07.20 svn.r3457 for OlexSys, GUI svn.r5370)
;
_audit_update_record
;
2019-11-29 deposited with the CCDC.	2020-02-18 downloaded from the CCDC.
;
_cell_angle_alpha 90
_cell_angle_beta 90.798(3)
_cell_angle_gamma 90
_cell_formula_units_Z 6
_cell_length_a 10.1531(3)
_cell_length_b 19.0353(6)
_cell_length_c 30.5736(11)
_cell_measurement_reflns_used 8885
_cell_measurement_temperature 293(2)
_cell_measurement_theta_max 27.0370
_cell_measurement_theta_min 3.3320
_cell_volume 5908.3(3)
_computing_cell_refinement
;
CrysAlisPro, Agilent Technologies,
Version 1.171.37.35 (release 13-08-2014 CrysAlis171 .NET)
(compiled Aug 13 2014,18:06:01)
;
_computing_data_collection
;
CrysAlisPro, Agilent Technologies,
Version 1.171.37.35 (release 13-08-2014 CrysAlis171 .NET)
(compiled Aug 13 2014,18:06:01)
;
_computing_data_reduction
;
CrysAlisPro, Agilent Technologies,
Version 1.171.37.35 (release 13-08-2014 CrysAlis171 .NET)
(compiled Aug 13 2014,18:06:01)
;
_computing_molecular_graphics 'Olex2 (Dolomanov et al., 2009)'
_computing_publication_material 'Olex2 (Dolomanov et al., 2009)'
_computing_structure_refinement 'ShelXL (Sheldrick, 2015)'
_computing_structure_solution 'ShelXT (Sheldrick, 2015)'
_diffrn_ambient_temperature 293(2)
_diffrn_detector 'CCD plate'
_diffrn_detector_area_resol_mean 16.0288
_diffrn_detector_type Sapphire3
_diffrn_measured_fraction_theta_full 0.978
_diffrn_measured_fraction_theta_max 0.978
_diffrn_measurement_details
;
#__ type_ start__ end____ width___ exp.time_
  1 omega  -51.00   27.00   1.0000   75.0000
omega____ theta____ kappa____ phi______ frames
    -       12.4772  -57.0000  150.0000 78

#__ type_ start__ end____ width___ exp.time_
  2 omega   -4.00   21.00   1.0000   75.0000
omega____ theta____ kappa____ phi______ frames
    -       12.4772  -99.0000   90.0000 25

#__ type_ start__ end____ width___ exp.time_
  3 omega  -90.00  -33.00   1.0000   75.0000
omega____ theta____ kappa____ phi______ frames
    -      -14.3522  159.0000 -157.6966 57

#__ type_ start__ end____ width___ exp.time_
  4 omega  -80.00  -35.00   1.0000   75.0000
omega____ theta____ kappa____ phi______ frames
    -      -14.3522 -178.0000    0.0000 45

#__ type_ start__ end____ width___ exp.time_
  5 omega   -9.00   16.00   1.0000   75.0000
omega____ theta____ kappa____ phi______ frames
    -      -14.3522  -77.0000  120.0000 25

#__ type_ start__ end____ width___ exp.time_
  6 omega  -29.00   -3.00   1.0000   75.0000
omega____ theta____ kappa____ phi______ frames
    -      -14.3522   57.0000  -60.0000 26

#__ type_ start__ end____ width___ exp.time_
  7 omega   -8.00   22.00   1.0000   75.0000
omega____ theta____ kappa____ phi______ frames
    -      -14.3522   57.0000    0.0000 30

#__ type_ start__ end____ width___ exp.time_
  8 omega  -82.00  -57.00   1.0000   75.0000
omega____ theta____ kappa____ phi______ frames
    -      -14.3522  -77.0000  120.0000 25
;
_diffrn_measurement_device 'four-circle diffractometer'
_diffrn_measurement_device_type 'Xcalibur, Sapphire3, Gemini ultra'
_diffrn_measurement_method '\w scans'
_diffrn_orient_matrix_UB_11 0.0694008000
_diffrn_orient_matrix_UB_12 -0.0010528000
_diffrn_orient_matrix_UB_13 -0.0022982000
_diffrn_orient_matrix_UB_21 0.0006558000
_diffrn_orient_matrix_UB_22 0.0367715000
_diffrn_orient_matrix_UB_23 -0.0037798000
_diffrn_orient_matrix_UB_31 0.0080993000
_diffrn_orient_matrix_UB_32 0.0059981000
_diffrn_orient_matrix_UB_33 0.0227675000
_diffrn_radiation_monochromator graphite
_diffrn_radiation_probe x-ray
_diffrn_radiation_type MoK\a
_diffrn_radiation_wavelength 0.71073
_diffrn_reflns_av_R_equivalents 0.0393
_diffrn_reflns_av_unetI/netI 0.0479
_diffrn_reflns_Laue_measured_fraction_full 0.978
_diffrn_reflns_Laue_measured_fraction_max 0.978
_diffrn_reflns_limit_h_max 11
_diffrn_reflns_limit_h_min -12
_diffrn_reflns_limit_k_max 22
_diffrn_reflns_limit_k_min -22
_diffrn_reflns_limit_l_max 36
_diffrn_reflns_limit_l_min -36
_diffrn_reflns_number 30544
_diffrn_reflns_point_group_measured_fraction_full 0.978
_diffrn_reflns_point_group_measured_fraction_max 0.978
_diffrn_reflns_theta_full 25.008
_diffrn_reflns_theta_max 25.008
_diffrn_reflns_theta_min 2.929
_diffrn_source 'Enhance (Mo) X-ray Source'
_exptl_absorpt_coefficient_mu 17.523
_exptl_absorpt_correction_T_max 1.00000
_exptl_absorpt_correction_T_min 0.40026
_exptl_absorpt_correction_type multi-scan
_exptl_absorpt_process_details
;
CrysAlisPro, Agilent Technologies,
Version 1.171.37.35 (release 13-08-2014 CrysAlis171 .NET)
(compiled Aug 13 2014,18:06:01)
Empirical absorption correction using spherical harmonics,
 implemented in SCALE3 ABSPACK scaling algorithm.
;
_exptl_crystal_density_diffrn 3.119
_exptl_crystal_F_000 4848
_refine_diff_density_max 1.502
_refine_diff_density_min -1.471
_refine_diff_density_rms 0.184
_refine_ls_extinction_method none
_refine_ls_goodness_of_fit_ref 1.031
_refine_ls_hydrogen_treatment constr
_refine_ls_matrix_type full
_refine_ls_number_parameters 610
_refine_ls_number_reflns 10181
_refine_ls_number_restraints 0
_refine_ls_restrained_S_all 1.031
_refine_ls_R_factor_all 0.0552
_refine_ls_R_factor_gt 0.0338
_refine_ls_shift/su_max 0.003
_refine_ls_shift/su_mean 0.000
_refine_ls_structure_factor_coef Fsqd
_refine_ls_weighting_details 'w=1/[\s^2^(Fo^2^)+(0.0200P)^2^+10.1550P] where P=(Fo^2^+2Fc^2^)/3'
_refine_ls_weighting_scheme calc
_refine_ls_wR_factor_gt 0.0577
_refine_ls_wR_factor_ref 0.0638
_reflns_Friedel_coverage 0.000
_reflns_number_gt 7811
_reflns_number_total 10181
_reflns_threshold_expression 'I > 2\s(I)'
_cod_data_source_file c9ce02004g2.cif
_cod_data_source_block fanjiandong-34-zongse
_cod_database_code 7239959
_shelx_shelxl_version_number 2017/1
_shelx_space_group_comment
;
The symmetry employed for this shelxl refinement is uniquely defined
by the following loop, which should always be used as a source of
symmetry information in preference to the above space-group names.
They are only intended as comments.
;
_reflns_odcompleteness_completeness 99.66
_reflns_odcompleteness_iscentric 1
_reflns_odcompleteness_theta 23.77
_olex2_refinement_description
;
1. Fixed Uiso
 At 1.2 times of:
  All C(H) groups
2.a Aromatic/amide H refined with riding coordinates:
 C00L(H00L), C00P(H00P), C00Q(H00Q), C00R(H00R), C00T(H00T), C00Y(H00Y),
 C00Z(H00Z), C13(H13), C17(H17), C18(H18), C19(H19), C0AA(H0AA), C14(H14),
 C16(H16), C1AA(H1AA), C2AA(H2AA), C3AA(H3AA), C20(H20), C5AA(H5AA), C6AA(H6AA),
  C3BA(H3BA), C1BA(H1BA), C0BA(H0BA), C2BA(H2BA), C9AA(H9AA), C8BA(H8BA),
 C4BA(H4BA), C5BA(H5BA), C9BA(H9BA), C7BA(H7BA), C6BA(H6BA), C1CA(H1CA),
 C0CA(H0CA)
;
_olex2_submission_special_instructions 'No special instructions were received'

loop_
_space_group_symop_operation_xyz
'x, y, z'
'-x, y+1/2, -z+1/2'
'-x, -y, -z'
'x, -y-1/2, z-1/2'

loop_
_atom_site_label
_atom_site_type_symbol
_atom_site_fract_x
_atom_site_fract_y
_atom_site_fract_z
_atom_site_U_iso_or_equiv
_atom_site_adp_type
_atom_site_occupancy
_atom_site_site_symmetry_order
_atom_site_calc_flag
_atom_site_refinement_flags_posn
_atom_site_refinement_flags_adp
_atom_site_refinement_flags_occupancy
_atom_site_disorder_assembly
_atom_site_disorder_group
Pb01 Pb 0.71548(3) 0.58007(2) 0.63588(2) 0.03398(9) Uani 1 1 d . . . . .
Pb02 Pb -0.07476(3) 0.39803(2) 0.66777(2) 0.03391(9) Uani 1 1 d . . . . .
Pb03 Pb 0.31522(3) 0.49479(2) 0.65102(2) 0.03600(10) Uani 1 1 d . . . . .
Pb04 Pb 1.000000 1.000000 0.500000 0.03826(13) Uani 1 2 d S T P . .
Pb05 Pb 1.40319(3) 1.03625(2) 0.55585(2) 0.04232(11) Uani 1 1 d . . . . .
I006 I 0.19521(5) 0.33790(3) 0.63816(2) 0.03719(15) Uani 1 1 d . . . . .
I007 I -0.39772(6) 0.41818(3) 0.68102(2) 0.04352(17) Uani 1 1 d . . . . .
I008 I 0.72480(6) 0.99114(3) 0.55376(2) 0.04524(17) Uani 1 1 d . . . . .
I009 I 1.13669(6) 1.10370(4) 0.57332(2) 0.04721(18) Uani 1 1 d . . . . .
I00A I 0.04651(6) 0.56455(4) 0.61740(2) 0.05256(19) Uani 1 1 d . . . . .
I00B I 0.15691(7) 0.48530(4) 0.74414(2) 0.05013(18) Uani 1 1 d . . . . .
I00C I 0.45706(6) 0.64667(3) 0.66950(3) 0.0534(2) Uani 1 1 d . . . . .
I00D I 0.44904(7) 0.50534(4) 0.56263(2) 0.0617(2) Uani 1 1 d . . . . .
I00E I 0.85933(7) 1.12407(4) 0.44886(3) 0.0593(2) Uani 1 1 d . . . . .
N00F N 0.7510(6) 0.6456(4) 0.5651(2) 0.0353(18) Uani 1 1 d . . . . .
N00G N 0.7873(7) 0.6142(4) 0.7133(3) 0.0380(19) Uani 1 1 d . . . . .
N00H N 0.7870(6) 0.7052(4) 0.6447(3) 0.0322(18) Uani 1 1 d . . . . .
N00I N 1.4323(7) 0.9729(5) 0.6270(3) 0.048(2) Uani 1 1 d . . . . .
N00J N -0.1405(8) 0.3651(4) 0.5897(3) 0.048(2) Uani 1 1 d . . . . .
N00K N -0.1376(6) 0.2719(4) 0.6565(3) 0.042(2) Uani 1 1 d . . . . .
C00L C 0.7507(9) 0.6118(5) 0.5269(3) 0.044(3) Uani 1 1 d . . . . .
H00L H 0.722882 0.565216 0.526356 0.053 Uiso 1 1 calc R . . . .
N00M N 1.4744(6) 1.1116(4) 0.6190(3) 0.042(2) Uani 1 1 d . . . . .
N00N N -0.1101(7) 0.3281(4) 0.7380(3) 0.045(2) Uani 1 1 d . . . . .
C00O C 0.7960(8) 0.6828(5) 0.7231(3) 0.036(2) Uani 1 1 d . . . . .
C00P C 0.7994(9) 0.8186(5) 0.6140(4) 0.044(3) Uani 1 1 d . . . . .
H00P H 0.806326 0.847038 0.589362 0.053 Uiso 1 1 calc R . . . .
C00Q C 0.7948(9) 0.8046(5) 0.6912(4) 0.047(3) Uani 1 1 d . . . . .
H00Q H 0.796017 0.824184 0.719117 0.057 Uiso 1 1 calc R . . . .
C00R C 0.8007(9) 0.5685(6) 0.7454(3) 0.047(3) Uani 1 1 d . . . . .
H00R H 0.796924 0.520968 0.738496 0.056 Uiso 1 1 calc R . . . .
C00S C 0.7911(7) 0.7330(5) 0.6858(3) 0.034(2) Uani 1 1 d . . . . .
C00T C 0.7967(10) 0.8466(5) 0.6550(4) 0.058(3) Uani 1 1 d . . . . .
H00T H 0.796214 0.895157 0.658415 0.069 Uiso 1 1 calc R . . . .
C00U C -0.1493(8) 0.2964(6) 0.5796(4) 0.045(3) Uani 1 1 d . . . . .
C00V C 1.4834(8) 1.0831(6) 0.6597(4) 0.049(3) Uani 1 1 d . . . . .
C00W C 0.7914(8) 0.7465(5) 0.6103(3) 0.034(2) Uani 1 1 d . . . . .
C00X C 0.7914(8) 0.7125(5) 0.5662(3) 0.034(2) Uani 1 1 d . . . . .
C00Y C 0.8137(9) 0.7055(6) 0.7659(3) 0.049(3) Uani 1 1 d . . . . .
H00Y H 0.816428 0.753237 0.772446 0.058 Uiso 1 1 calc R . . . .
C00Z C -0.1472(10) 0.2202(8) 0.7731(5) 0.075(4) Uani 1 1 d . . . . .
H00Z H -0.160025 0.171947 0.771219 0.090 Uiso 1 1 calc R . . . .
C11 C -0.1517(8) 0.2458(6) 0.6160(4) 0.046(3) Uani 1 1 d . . . . .
C12 C 1.4723(8) 1.0078(6) 0.6635(3) 0.044(3) Uani 1 1 d . . . . .
C13 C 0.8294(9) 0.7108(6) 0.4900(3) 0.050(3) Uani 1 1 d . . . . .
H13 H 0.855595 0.733051 0.464523 0.060 Uiso 1 1 calc R . . . .
C15 C -0.1326(8) 0.2584(5) 0.7356(4) 0.041(3) Uani 1 1 d . . . . .
C17 C -0.1239(9) 0.3221(8) 0.8153(4) 0.063(3) Uani 1 1 d . . . . .
H17 H -0.122441 0.345273 0.842069 0.075 Uiso 1 1 calc R . . . .
C18 C 0.7889(9) 0.6419(6) 0.4888(3) 0.049(3) Uani 1 1 d . . . . .
H18 H 0.787713 0.616628 0.462772 0.059 Uiso 1 1 calc R . . . .
C19 C 0.8202(9) 0.5872(6) 0.7889(3) 0.049(3) Uani 1 1 d . . . . .
H19 H 0.828158 0.553409 0.810709 0.058 Uiso 1 1 calc R . . . .
N10 N 1.4756(8) 1.1601(5) 0.5356(4) 0.058(3) Uani 1 1 d . . . . .
C4AA C -0.1430(8) 0.2281(5) 0.6913(4) 0.050(3) Uani 1 1 d . . . . .
C0AA C 0.8271(9) 0.6566(7) 0.7981(3) 0.052(3) Uani 1 1 d . . . . .
H0AA H 0.841240 0.671035 0.826847 0.062 Uiso 1 1 calc R . . . .
C14 C 1.5056(9) 1.1271(7) 0.6959(4) 0.066(4) Uani 1 1 d . . . . .
H14 H 1.513426 1.107784 0.723807 0.079 Uiso 1 1 calc R . . . .
C16 C 0.8310(9) 0.7465(6) 0.5289(4) 0.050(3) Uani 1 1 d . . . . .
H16 H 0.858407 0.793051 0.530107 0.060 Uiso 1 1 calc R . . . .
C1AA C 1.4540(11) 0.8650(7) 0.6650(5) 0.073(4) Uani 1 1 d . . . . .
H1AA H 1.446492 0.816339 0.664863 0.087 Uiso 1 1 calc R . . . .
C2AA C 1.5079(10) 1.2264(6) 0.6500(5) 0.071(4) Uani 1 1 d . . . . .
H2AA H 1.514561 1.274760 0.646302 0.085 Uiso 1 1 calc R . . . .
C3AA C -0.1066(9) 0.3581(6) 0.7771(4) 0.055(3) Uani 1 1 d . . . . .
H3AA H -0.091568 0.406226 0.778671 0.066 Uiso 1 1 calc R . . . .
C20 C -0.1581(9) 0.1553(6) 0.6853(5) 0.067(4) Uani 1 1 d . . . . .
H20 H -0.156368 0.124846 0.709094 0.081 Uiso 1 1 calc R . . . .
C7AA C 1.4894(8) 1.1820(6) 0.6137(4) 0.055(3) Uani 1 1 d . . . . .
C5AA C 1.4239(10) 0.9033(7) 0.6287(4) 0.065(3) Uani 1 1 d . . . . .
H5AA H 1.395966 0.879507 0.603695 0.078 Uiso 1 1 calc R . . . .
C6AA C 1.5023(11) 0.9695(9) 0.7011(4) 0.072(4) Uani 1 1 d . . . . .
H6AA H 1.527772 0.992900 0.726529 0.087 Uiso 1 1 calc R . . . .
C8AA C 1.4906(8) 1.2076(6) 0.5679(5) 0.055(3) Uani 1 1 d . . . . .
C3BA C -0.1563(10) 0.2767(8) 0.5357(5) 0.071(4) Uani 1 1 d . . . . .
H3BA H -0.160551 0.229285 0.528452 0.085 Uiso 1 1 calc R . . . .
C1BA C -0.1434(10) 0.2516(8) 0.8131(5) 0.075(4) Uani 1 1 d . . . . .
H1BA H -0.153835 0.225237 0.838453 0.090 Uiso 1 1 calc R . . . .
C0BA C 1.5186(11) 1.2982(8) 0.5168(7) 0.089(5) Uani 1 1 d . . . . .
H0BA H 1.533882 1.345168 0.510244 0.106 Uiso 1 1 calc R . . . .
C2BA C -0.1727(9) 0.1746(6) 0.6088(5) 0.064(4) Uani 1 1 d . . . . .
H2BA H -0.184711 0.157451 0.580558 0.076 Uiso 1 1 calc R . . . .
C9AA C 1.4847(11) 1.1810(7) 0.4949(5) 0.074(4) Uani 1 1 d . . . . .
H9AA H 1.475280 1.148322 0.472443 0.089 Uiso 1 1 calc R . . . .
C8BA C -0.1516(11) 0.3947(9) 0.5138(4) 0.080(4) Uani 1 1 d . . . . .
H8BA H -0.155570 0.429429 0.492409 0.096 Uiso 1 1 calc R . . . .
C4BA C 1.5072(10) 1.2788(7) 0.5584(6) 0.078(4) Uani 1 1 d . . . . .
H4BA H 1.510294 1.312037 0.580663 0.094 Uiso 1 1 calc R . . . .
C5BA C 1.5157(11) 1.1979(9) 0.6905(6) 0.085(5) Uani 1 1 d . . . . .
H5BA H 1.528085 1.226815 0.714691 0.103 Uiso 1 1 calc R . . . .
C9BA C -0.1570(11) 0.3263(10) 0.5031(4) 0.084(5) Uani 1 1 d . . . . .
H9BA H -0.161278 0.312668 0.473862 0.100 Uiso 1 1 calc R . . . .
C7BA C -0.1398(11) 0.4116(7) 0.5576(4) 0.071(4) Uani 1 1 d . . . . .
H7BA H -0.130895 0.458806 0.564954 0.086 Uiso 1 1 calc R . . . .
C6BA C 1.4948(13) 0.8994(9) 0.7011(5) 0.090(5) Uani 1 1 d . . . . .
H6BA H 1.517951 0.874326 0.726108 0.108 Uiso 1 1 calc R . . . .
C1CA C -0.1755(11) 0.1303(7) 0.6437(6) 0.081(5) Uani 1 1 d . . . . .
H1CA H -0.189399 0.082497 0.639244 0.097 Uiso 1 1 calc R . . . .
C0CA C 1.5084(11) 1.2514(9) 0.4843(6) 0.089(5) Uani 1 1 d . . . . .
H0CA H 1.516858 1.265289 0.455361 0.107 Uiso 1 1 calc R . . . .

loop_
_atom_site_aniso_label
_atom_site_aniso_U_11
_atom_site_aniso_U_22
_atom_site_aniso_U_33
_atom_site_aniso_U_23
_atom_site_aniso_U_13
_atom_site_aniso_U_12
Pb01 0.0414(2) 0.02833(18) 0.0323(2) -0.00126(16) 0.00208(16) 0.00147(15)
Pb02 0.0343(2) 0.03254(19) 0.0349(2) -0.00033(17) 0.00170(16) 0.00362(15)
Pb03 0.03094(19) 0.0431(2) 0.0340(2) 0.00052(17) 0.00172(16) -0.00065(16)
Pb04 0.0300(3) 0.0423(3) 0.0425(3) -0.0037(3) 0.0014(2) -0.0015(2)
Pb05 0.0409(2) 0.0472(2) 0.0387(2) -0.00725(19) -0.00269(18) 0.01019(17)
I006 0.0349(3) 0.0347(3) 0.0421(4) 0.0008(3) 0.0057(3) 0.0022(3)
I007 0.0363(3) 0.0390(4) 0.0552(5) 0.0043(3) -0.0036(3) 0.0038(3)
I008 0.0401(4) 0.0516(4) 0.0443(4) 0.0018(3) 0.0089(3) 0.0035(3)
I009 0.0338(3) 0.0550(4) 0.0528(5) -0.0199(4) -0.0009(3) 0.0020(3)
I00A 0.0391(4) 0.0610(5) 0.0575(5) 0.0140(4) -0.0033(3) 0.0130(3)
I00B 0.0652(4) 0.0513(4) 0.0340(4) -0.0009(3) 0.0050(3) 0.0020(3)
I00C 0.0341(4) 0.0391(4) 0.0871(6) -0.0170(4) 0.0031(4) 0.0009(3)
I00D 0.0650(5) 0.0885(6) 0.0319(4) -0.0034(4) 0.0097(3) -0.0201(4)
I00E 0.0684(5) 0.0538(4) 0.0554(5) 0.0046(4) -0.0110(4) 0.0042(4)
N00F 0.034(4) 0.043(5) 0.028(5) 0.002(4) -0.002(4) -0.004(4)
N00G 0.036(4) 0.040(5) 0.038(5) -0.008(4) -0.006(4) 0.005(4)
N00H 0.026(4) 0.031(4) 0.040(5) 0.001(4) 0.002(4) -0.004(3)
N00I 0.037(5) 0.060(6) 0.045(6) -0.002(5) -0.007(4) -0.010(4)
N00J 0.054(5) 0.048(5) 0.040(6) -0.012(5) -0.010(4) 0.014(4)
N00K 0.022(4) 0.044(5) 0.060(6) -0.009(5) 0.007(4) 0.005(3)
C00L 0.047(6) 0.043(6) 0.042(7) 0.013(5) -0.006(5) -0.001(5)
N00M 0.017(4) 0.050(5) 0.058(6) -0.016(5) -0.001(4) 0.008(3)
N00N 0.038(5) 0.052(6) 0.044(6) 0.003(4) 0.004(4) -0.006(4)
C00O 0.021(5) 0.051(6) 0.037(6) -0.004(5) -0.003(4) -0.001(4)
C00P 0.047(6) 0.031(5) 0.054(8) 0.002(5) 0.004(5) 0.002(4)
C00Q 0.050(6) 0.037(6) 0.056(8) -0.019(6) -0.002(5) -0.006(5)
C00R 0.047(6) 0.056(7) 0.038(7) -0.002(6) 0.003(5) 0.020(5)
C00S 0.018(4) 0.048(6) 0.036(6) -0.013(5) 0.006(4) -0.003(4)
C00T 0.063(7) 0.028(6) 0.081(10) -0.005(6) 0.002(7) -0.005(5)
C00U 0.019(5) 0.064(7) 0.053(8) -0.022(6) 0.003(5) 0.002(5)
C00V 0.018(5) 0.065(8) 0.063(8) -0.027(7) 0.004(5) -0.001(5)
C00W 0.026(5) 0.040(5) 0.037(6) -0.002(5) -0.005(4) -0.001(4)
C00X 0.023(5) 0.039(6) 0.041(6) 0.006(5) 0.000(4) -0.005(4)
C00Y 0.048(6) 0.057(7) 0.041(7) -0.012(6) -0.002(5) -0.016(5)
C00Z 0.056(8) 0.093(10) 0.077(10) 0.047(9) 0.018(7) -0.013(7)
C11 0.019(5) 0.052(7) 0.068(9) -0.017(6) 0.008(5) 0.004(4)
C12 0.019(5) 0.082(8) 0.031(6) -0.015(6) 0.003(4) 0.002(5)
C13 0.042(6) 0.081(8) 0.027(6) 0.014(6) 0.006(5) -0.013(6)
C15 0.020(5) 0.045(6) 0.058(8) 0.016(6) 0.003(5) 0.001(4)
C17 0.042(6) 0.106(11) 0.040(8) 0.021(7) 0.010(5) -0.002(6)
C18 0.049(6) 0.064(8) 0.033(7) -0.002(6) 0.003(5) -0.003(5)
C19 0.053(6) 0.064(8) 0.028(6) 0.001(5) 0.001(5) 0.007(5)
N10 0.037(5) 0.052(6) 0.084(8) 0.003(6) 0.007(5) -0.002(4)
C4AA 0.019(5) 0.045(6) 0.088(10) 0.009(7) -0.001(5) 0.003(4)
C0AA 0.042(6) 0.087(9) 0.027(6) -0.014(6) 0.004(5) -0.008(6)
C14 0.034(6) 0.098(11) 0.067(9) -0.038(8) 0.004(6) -0.009(6)
C16 0.049(6) 0.050(6) 0.050(8) 0.008(6) 0.000(6) -0.010(5)
C1AA 0.072(9) 0.082(10) 0.065(10) 0.015(8) 0.026(7) 0.000(7)
C2AA 0.040(7) 0.047(7) 0.126(13) -0.041(9) -0.008(8) -0.004(5)
C3AA 0.049(6) 0.061(7) 0.053(8) 0.009(6) -0.007(6) 0.001(5)
C20 0.040(6) 0.050(7) 0.113(12) 0.010(8) 0.004(7) -0.008(5)
C7AA 0.016(5) 0.051(7) 0.100(11) -0.019(7) -0.004(6) 0.006(4)
C5AA 0.052(7) 0.084(10) 0.059(9) 0.014(7) -0.003(6) -0.016(6)
C6AA 0.066(8) 0.127(13) 0.025(7) 0.001(8) -0.006(6) 0.039(8)
C8AA 0.018(5) 0.045(7) 0.101(11) 0.001(7) -0.006(6) -0.001(4)
C3BA 0.041(7) 0.103(11) 0.069(10) -0.050(9) 0.007(6) -0.002(6)
C1BA 0.046(7) 0.102(11) 0.077(11) 0.068(9) 0.010(7) -0.005(7)
C0BA 0.042(7) 0.055(9) 0.168(19) 0.031(11) 0.002(10) -0.006(6)
C2BA 0.039(6) 0.054(8) 0.098(11) -0.038(8) 0.008(6) 0.003(6)
C9AA 0.063(8) 0.057(8) 0.103(12) 0.032(8) 0.020(8) 0.009(6)
C8BA 0.064(8) 0.132(14) 0.043(9) -0.005(9) -0.001(6) 0.009(8)
C4BA 0.040(7) 0.054(8) 0.141(15) 0.008(9) 0.000(8) 0.001(6)
C5BA 0.037(7) 0.109(13) 0.111(14) -0.070(11) 0.009(8) -0.003(7)
C9BA 0.059(8) 0.156(16) 0.036(9) -0.027(10) -0.006(7) -0.001(9)
C7BA 0.082(9) 0.082(9) 0.051(9) 0.003(7) 0.001(7) 0.020(7)
C6BA 0.093(10) 0.116(14) 0.063(11) 0.019(10) 0.030(8) 0.057(10)
C1CA 0.043(7) 0.039(7) 0.161(17) -0.024(9) 0.006(9) 0.001(6)
C0CA 0.042(7) 0.091(11) 0.134(15) 0.034(11) 0.008(8) 0.010(7)

loop_
_atom_type_symbol
_atom_type_description
_atom_type_scat_dispersion_real
_atom_type_scat_dispersion_imag
_atom_type_scat_source
C C 0.0033 0.0016 'International Tables Vol C Tables 4.2.6.8 and 6.1.1.4'
H H 0.0000 0.0000 'International Tables Vol C Tables 4.2.6.8 and 6.1.1.4'
I I -0.4742 1.8119 'International Tables Vol C Tables 4.2.6.8 and 6.1.1.4'
N N 0.0061 0.0033 'International Tables Vol C Tables 4.2.6.8 and 6.1.1.4'
Pb Pb -3.3944 10.1111 'International Tables Vol C Tables 4.2.6.8 and 6.1.1.4'

loop_
_geom_angle_atom_site_label_1
_geom_angle_atom_site_label_2
_geom_angle_atom_site_label_3
_geom_angle
_geom_angle_site_symmetry_1
_geom_angle_site_symmetry_3
_geom_angle_publ_flag
I00C Pb01 I00A 157.73(2) . 1_655 ?
N00F Pb01 I00A 75.51(15) . 1_655 ?
N00F Pb01 I00C 102.31(16) . . ?
N00F Pb01 N00G 128.8(2) . . ?
N00G Pb01 I00A 84.63(16) . 1_655 ?
N00G Pb01 I00C 79.68(16) . . ?
N00H Pb01 I00A 79.41(15) . 1_655 ?
N00H Pb01 I00C 79.69(16) . . ?
N00H Pb01 N00F 65.0(3) . . ?
N00H Pb01 N00G 65.1(3) . . ?
I006 Pb02 I007 161.57(2) . . ?
N00J Pb02 I006 81.81(17) . . ?
N00J Pb02 I007 84.08(18) . . ?
N00J Pb02 N00N 128.4(3) . . ?
N00K Pb02 I006 80.29(16) . . ?
N00K Pb02 I007 82.99(15) . . ?
N00K Pb02 N00J 64.7(3) . . ?
N00K Pb02 N00N 65.1(3) . . ?
N00N Pb02 I006 100.79(17) . . ?
N00N Pb02 I007 78.91(16) . . ?
I006 Pb03 I007 87.517(17) . 1_655 ?
I006 Pb03 I00B 82.382(19) . . ?
I006 Pb03 I00C 174.851(19) . . ?
I00A Pb03 I006 91.490(19) . . ?
I00A Pb03 I007 176.93(2) . 1_655 ?
I00A Pb03 I00B 82.87(2) . . ?
I00A Pb03 I00C 93.45(2) . . ?
I00B Pb03 I007 99.870(19) . 1_655 ?
I00C Pb03 I007 87.625(17) . 1_655 ?
I00C Pb03 I00B 96.78(2) . . ?
I00D Pb03 I006 97.14(2) . . ?
I00D Pb03 I007 82.85(2) . 1_655 ?
I00D Pb03 I00A 94.39(2) . . ?
I00D Pb03 I00B 177.21(2) . . ?
I00D Pb03 I00C 83.94(2) . . ?
I008 Pb04 I008 180.0 3_776 . ?
I008 Pb04 I009 87.483(17) 3_776 . ?
I008 Pb04 I009 92.517(17) 3_776 3_776 ?
I008 Pb04 I009 87.484(17) . 3_776 ?
I008 Pb04 I009 92.516(17) . . ?
I009 Pb04 I009 180.000(18) 3_776 . ?
I00E Pb04 I008 95.523(19) 3_776 . ?
I00E Pb04 I008 84.477(19) . . ?
I00E Pb04 I008 95.525(19) . 3_776 ?
I00E Pb04 I008 84.475(19) 3_776 3_776 ?
I00E Pb04 I009 85.850(18) 3_776 . ?
I00E Pb04 I009 85.851(18) . 3_776 ?
I00E Pb04 I009 94.150(18) . . ?
I00E Pb04 I009 94.150(18) 3_776 3_776 ?
I00E Pb04 I00E 180.00(2) 3_776 . ?
I009 Pb05 I008 166.14(2) . 1_655 ?
N00I Pb05 I008 77.95(18) . 1_655 ?
N00I Pb05 I009 98.35(19) . . ?
N00I Pb05 N00M 65.0(3) . . ?
N00I Pb05 N10 128.8(3) . . ?
N00M Pb05 I008 83.76(15) . 1_655 ?
N00M Pb05 I009 82.60(15) . . ?
N00M Pb05 N10 64.9(3) . . ?
N10 Pb05 I008 87.05(18) . 1_655 ?
N10 Pb05 I009 84.98(19) . . ?
Pb02 I006 Pb03 87.542(17) . . ?
Pb02 I007 Pb03 149.82(2) . 1_455 ?
Pb04 I008 Pb05 146.15(2) . 1_455 ?
Pb05 I009 Pb04 89.709(18) . . ?
Pb03 I00A Pb01 144.92(3) . 1_455 ?
Pb01 I00C Pb03 87.365(18) . . ?
C00L N00F Pb01 120.8(6) . . ?
C00L N00F C00X 118.6(8) . . ?
C00X N00F Pb01 119.8(6) . . ?
C00O N00G Pb01 118.2(6) . . ?
C00R N00G Pb01 123.3(7) . . ?
C00R N00G C00O 118.0(8) . . ?
C00S N00H Pb01 118.2(6) . . ?
C00W N00H Pb01 119.7(6) . . ?
C00W N00H C00S 120.3(8) . . ?
C12 N00I Pb05 120.7(7) . . ?
C5AA N00I Pb05 120.6(7) . . ?
C5AA N00I C12 118.3(10) . . ?
C00U N00J Pb02 117.9(7) . . ?
C7BA N00J Pb02 121.8(8) . . ?
C7BA N00J C00U 118.9(10) . . ?
C11 N00K Pb02 120.4(7) . . ?
C11 N00K C4AA 119.5(9) . . ?
C4AA N00K Pb02 119.6(7) . . ?
N00F C00L H00L 118.3 . . ?
N00F C00L C18 123.3(10) . . ?
C18 C00L H00L 118.3 . . ?
C00V N00M Pb05 119.5(6) . . ?
C7AA N00M Pb05 120.4(8) . . ?
C7AA N00M C00V 119.7(9) . . ?
C15 N00N Pb02 119.5(7) . . ?
C3AA N00N Pb02 122.1(7) . . ?
C3AA N00N C15 118.4(9) . . ?
N00G C00O C00S 116.8(8) . . ?
N00G C00O C00Y 121.5(9) . . ?
C00Y C00O C00S 121.7(9) . . ?
C00T C00P H00P 121.3 . . ?
C00T C00P C00W 117.4(10) . . ?
C00W C00P H00P 121.3 . . ?
C00S C00Q H00Q 120.6 . . ?
C00T C00Q H00Q 120.6 . . ?
C00T C00Q C00S 118.9(10) . . ?
N00G C00R H00R 118.1 . . ?
N00G C00R C19 123.9(10) . . ?
C19 C00R H00R 118.1 . . ?
N00H C00S C00O 117.3(8) . . ?
N00H C00S C00Q 119.8(9) . . ?
C00Q C00S C00O 122.9(9) . . ?
C00P C00T C00Q 121.2(10) . . ?
C00P C00T H00T 119.4 . . ?
C00Q C00T H00T 119.4 . . ?
N00J C00U C11 117.8(9) . . ?
N00J C00U C3BA 118.9(11) . . ?
C3BA C00U C11 123.4(11) . . ?
N00M C00V C12 117.8(9) . . ?
N00M C00V C14 119.5(11) . . ?
C14 C00V C12 122.7(12) . . ?
N00H C00W C00P 122.3(9) . . ?
N00H C00W C00X 117.6(8) . . ?
C00P C00W C00X 120.1(9) . . ?
N00F C00X C00W 115.4(8) . . ?
N00F C00X C16 121.4(9) . . ?
C16 C00X C00W 123.2(9) . . ?
C00O C00Y H00Y 120.7 . . ?
C0AA C00Y C00O 118.6(10) . . ?
C0AA C00Y H00Y 120.7 . . ?
C15 C00Z H00Z 119.4 . . ?
C1BA C00Z H00Z 119.4 . . ?
C1BA C00Z C15 121.2(13) . . ?
N00K C11 C00U 116.9(9) . . ?
N00K C11 C2BA 121.5(12) . . ?
C2BA C11 C00U 121.6(11) . . ?
N00I C12 C00V 116.3(10) . . ?
N00I C12 C6AA 118.9(11) . . ?
C6AA C12 C00V 124.8(11) . . ?
C18 C13 H13 120.1 . . ?
C16 C13 H13 120.1 . . ?
C16 C13 C18 119.8(10) . . ?
N00N C15 C00Z 119.9(12) . . ?
N00N C15 C4AA 116.4(9) . . ?
C00Z C15 C4AA 123.7(11) . . ?
C3AA C17 H17 120.9 . . ?
C1BA C17 H17 120.9 . . ?
C1BA C17 C3AA 118.3(12) . . ?
C00L C18 C13 117.9(10) . . ?
C00L C18 H18 121.1 . . ?
C13 C18 H18 121.1 . . ?
C00R C19 H19 121.4 . . ?
C0AA C19 C00R 117.2(10) . . ?
C0AA C19 H19 121.4 . . ?
C8AA N10 Pb05 118.2(8) . . ?
C9AA N10 Pb05 122.4(9) . . ?
C9AA N10 C8AA 119.0(11) . . ?
N00K C4AA C15 118.6(9) . . ?
N00K C4AA C20 120.7(12) . . ?
C20 C4AA C15 120.7(11) . . ?
C00Y C0AA H0AA 119.6 . . ?
C19 C0AA C00Y 120.9(10) . . ?
C19 C0AA H0AA 119.6 . . ?
C00V C14 H14 119.9 . . ?
C5BA C14 C00V 120.3(13) . . ?
C5BA C14 H14 119.9 . . ?
C00X C16 H16 120.5 . . ?
C13 C16 C00X 119.0(10) . . ?
C13 C16 H16 120.5 . . ?
C5AA C1AA H1AA 120.9 . . ?
C6BA C1AA H1AA 120.9 . . ?
C6BA C1AA C5AA 118.2(14) . . ?
C7AA C2AA H2AA 120.4 . . ?
C5BA C2AA H2AA 120.4 . . ?
C5BA C2AA C7AA 119.1(13) . . ?
N00N C3AA C17 123.5(12) . . ?
N00N C3AA H3AA 118.2 . . ?
C17 C3AA H3AA 118.2 . . ?
C4AA C20 H20 120.8 . . ?
C1CA C20 C4AA 118.5(13) . . ?
C1CA C20 H20 120.8 . . ?
N00M C7AA C2AA 120.9(12) . . ?
N00M C7AA C8AA 116.0(10) . . ?
C2AA C7AA C8AA 123.1(12) . . ?
N00I C5AA C1AA 123.6(12) . . ?
N00I C5AA H5AA 118.2 . . ?
C1AA C5AA H5AA 118.2 . . ?
C12 C6AA H6AA 119.6 . . ?
C6BA C6AA C12 120.7(13) . . ?
C6BA C6AA H6AA 119.6 . . ?
N10 C8AA C7AA 118.1(10) . . ?
N10 C8AA C4BA 120.6(13) . . ?
C4BA C8AA C7AA 121.3(13) . . ?
C00U C3BA H3BA 119.5 . . ?
C9BA C3BA C00U 121.0(13) . . ?
C9BA C3BA H3BA 119.5 . . ?
C00Z C1BA H1BA 120.7 . . ?
C17 C1BA C00Z 118.6(12) . . ?
C17 C1BA H1BA 120.7 . . ?
C4BA C0BA H0BA 119.4 . . ?
C4BA C0BA C0CA 121.2(15) . . ?
C0CA C0BA H0BA 119.4 . . ?
C11 C2BA H2BA 120.5 . . ?
C1CA C2BA C11 119.1(12) . . ?
C1CA C2BA H2BA 120.5 . . ?
N10 C9AA H9AA 119.2 . . ?
N10 C9AA C0CA 121.6(15) . . ?
C0CA C9AA H9AA 119.2 . . ?
C9BA C8BA H8BA 121.1 . . ?
C9BA C8BA C7BA 117.7(14) . . ?
C7BA C8BA H8BA 121.1 . . ?
C8AA C4BA H4BA 120.6 . . ?
C0BA C4BA C8AA 118.8(15) . . ?
C0BA C4BA H4BA 120.6 . . ?
C14 C5BA H5BA 119.8 . . ?
C2AA C5BA C14 120.4(13) . . ?
C2AA C5BA H5BA 119.8 . . ?
C3BA C9BA H9BA 120.4 . . ?
C8BA C9BA C3BA 119.3(13) . . ?
C8BA C9BA H9BA 120.4 . . ?
N00J C7BA C8BA 124.2(13) . . ?
N00J C7BA H7BA 117.9 . . ?
C8BA C7BA H7BA 117.9 . . ?
C1AA C6BA H6BA 119.9 . . ?
C6AA C6BA C1AA 120.3(14) . . ?
C6AA C6BA H6BA 119.9 . . ?
C20 C1CA H1CA 119.7 . . ?
C2BA C1CA C20 120.6(12) . . ?
C2BA C1CA H1CA 119.7 . . ?
C0BA C0CA C9AA 118.6(16) . . ?
C0BA C0CA H0CA 120.7 . . ?
C9AA C0CA H0CA 120.7 . . ?

loop_
_geom_bond_atom_site_label_1
_geom_bond_atom_site_label_2
_geom_bond_distance
_geom_bond_site_symmetry_2
_geom_bond_publ_flag
Pb01 I00A 3.4287(7) 1_655 ?
Pb01 I00C 3.1021(7) . ?
Pb01 N00F 2.528(8) . ?
Pb01 N00G 2.550(7) . ?
Pb01 N00H 2.504(7) . ?
Pb02 I006 3.1163(7) . ?
Pb02 I007 3.3318(7) . ?
Pb02 N00J 2.548(8) . ?
Pb02 N00K 2.507(8) . ?
Pb02 N00N 2.556(8) . ?
Pb03 I006 3.2473(7) . ?
Pb03 I007 3.3745(6) 1_655 ?
Pb03 I00A 3.1914(7) . ?
Pb03 I00B 3.2937(8) . ?
Pb03 I00C 3.2754(7) . ?
Pb03 I00D 3.0483(8) . ?
Pb04 I008 3.2657(7) 3_776 ?
Pb04 I008 3.2658(6) . ?
Pb04 I009 3.2804(6) 3_776 ?
Pb04 I009 3.2805(6) . ?
Pb04 I00E 3.1623(7) . ?
Pb04 I00E 3.1623(7) 3_776 ?
Pb05 I008 3.3778(7) 1_655 ?
Pb05 I009 3.0489(7) . ?
Pb05 N00I 2.500(8) . ?
Pb05 N00M 2.503(8) . ?
Pb05 N10 2.549(9) . ?
N00F C00L 1.333(12) . ?
N00F C00X 1.337(11) . ?
N00G C00O 1.342(11) . ?
N00G C00R 1.316(12) . ?
N00H C00S 1.363(11) . ?
N00H C00W 1.312(11) . ?
N00I C12 1.357(12) . ?
N00I C5AA 1.328(14) . ?
N00J C00U 1.346(12) . ?
N00J C7BA 1.323(14) . ?
N00K C11 1.340(12) . ?
N00K C4AA 1.353(13) . ?
C00L H00L 0.9300 . ?
C00L C18 1.360(13) . ?
N00M C00V 1.361(13) . ?
N00M C7AA 1.358(13) . ?
N00N C15 1.348(12) . ?
N00N C3AA 1.325(13) . ?
C00O C00S 1.489(13) . ?
C00O C00Y 1.388(12) . ?
C00P H00P 0.9300 . ?
C00P C00T 1.365(14) . ?
C00P C00W 1.379(12) . ?
C00Q H00Q 0.9300 . ?
C00Q C00S 1.375(12) . ?
C00Q C00T 1.366(14) . ?
C00R H00R 0.9300 . ?
C00R C19 1.388(13) . ?
C00T H00T 0.9300 . ?
C00U C11 1.471(15) . ?
C00U C3BA 1.395(14) . ?
C00V C12 1.443(14) . ?
C00V C14 1.404(14) . ?
C00W C00X 1.497(13) . ?
C00X C16 1.375(13) . ?
C00Y H00Y 0.9300 . ?
C00Y C0AA 1.361(14) . ?
C00Z H00Z 0.9300 . ?
C00Z C15 1.367(14) . ?
C00Z C1BA 1.361(17) . ?
C11 C2BA 1.388(14) . ?
C12 C6AA 1.391(15) . ?
C13 H13 0.9300 . ?
C13 C18 1.375(14) . ?
C13 C16 1.369(14) . ?
C15 C4AA 1.476(15) . ?
C17 H17 0.9300 . ?
C17 C3AA 1.367(14) . ?
C17 C1BA 1.358(17) . ?
C18 H18 0.9300 . ?
C19 H19 0.9300 . ?
C19 C0AA 1.353(14) . ?
N10 C8AA 1.347(14) . ?
N10 C9AA 1.312(14) . ?
C4AA C20 1.406(15) . ?
C0AA H0AA 0.9300 . ?
C14 H14 0.9300 . ?
C14 C5BA 1.363(18) . ?
C16 H16 0.9300 . ?
C1AA H1AA 0.9300 . ?
C1AA C5AA 1.359(15) . ?
C1AA C6BA 1.342(18) . ?
C2AA H2AA 0.9300 . ?
C2AA C7AA 1.407(15) . ?
C2AA C5BA 1.351(18) . ?
C3AA H3AA 0.9300 . ?
C20 H20 0.9300 . ?
C20 C1CA 1.366(17) . ?
C7AA C8AA 1.482(16) . ?
C5AA H5AA 0.9300 . ?
C6AA H6AA 0.9300 . ?
C6AA C6BA 1.336(19) . ?
C8AA C4BA 1.397(15) . ?
C3BA H3BA 0.9300 . ?
C3BA C9BA 1.375(18) . ?
C1BA H1BA 0.9300 . ?
C0BA H0BA 0.9300 . ?
C0BA C4BA 1.329(19) . ?
C0BA C0CA 1.338(19) . ?
C2BA H2BA 0.9300 . ?
C2BA C1CA 1.361(17) . ?
C9AA H9AA 0.9300 . ?
C9AA C0CA 1.398(18) . ?
C8BA H8BA 0.9300 . ?
C8BA C9BA 1.343(19) . ?
C8BA C7BA 1.381(16) . ?
C4BA H4BA 0.9300 . ?
C5BA H5BA 0.9300 . ?
C9BA H9BA 0.9300 . ?
C7BA H7BA 0.9300 . ?
C6BA H6BA 0.9300 . ?
C1CA H1CA 0.9300 . ?
C0CA H0CA 0.9300 . ?
